data_2012986
loop_
_publ_author_name
'Michaux, Catherine'
'Dogn\'e, Jean-Michel'
'Norberg, Bernadette'
'Durant, Fran\,cois'
'Masereel, Bernard'

_publ_section_title
;<i>N</i>-<i>tert</i>-Butyl-<i>N</i>'-(2-cyclohexylamino-5-nitrobenzenesulfonyl)urea,
 BM531, a dual-acting agent for thromboxane receptor antagonism and
 thromboxane synthase inhibition
;
_journal_issue 10
_journal_name_full 'Acta Crystallographica Section C'
_journal_page_first o621
_journal_page_last o623
_journal_paper_doi 10.1107/S0108270102016463
_journal_volume 58
_journal_year 2002
_chemical_formula_moiety 'C17 H26 N4 O5 S'
_chemical_formula_sum 'C17 H26 N4 O5 S'
_chemical_formula_weight 398.49
_chemical_name_systematic
;
N-tert-Butyl-N'-[(2-cyclohexylamino-5-nitrobenzene)sulfonyl]urea
;
_space_group_IT_number 14
_symmetry_cell_setting monoclinic
_symmetry_space_group_name_Hall '-P 2yn'
_symmetry_space_group_name_H-M 'P 1 21/n 1'
_atom_sites_solution_hydrogens geom
_atom_sites_solution_primary direct
_atom_sites_solution_secondary difmap
_audit_creation_method SHELXL97
_cell_angle_alpha 90
_cell_angle_beta 95.195(5)
_cell_angle_gamma 90
_cell_formula_units_Z 8
_cell_length_a 14.447(5)
_cell_length_b 11.579(5)
_cell_length_c 24.981(5)
_cell_measurement_reflns_used 25
_cell_measurement_temperature 293(2)
_cell_measurement_theta_max 40
_cell_measurement_theta_min 30
_cell_volume 4162(2)
_computing_cell_refinement 'CAD-4 Software'
_computing_data_collection 'CAD-4 Software (Enraf-Nonius, 1989)'
_computing_data_reduction 'HELENA (Spek, 1997)'
_computing_molecular_graphics 'PLATON (Spek, 1990)'
_computing_publication_material SHELXL97
_computing_structure_refinement 'SHELXL97 (Sheldrick, 1997)'
_computing_structure_solution 'SIR97 (Altomare et al., 1999)'
_diffrn_ambient_temperature 293(2)
_diffrn_measured_fraction_theta_full 0.950
_diffrn_measured_fraction_theta_max 0.950
_diffrn_measurement_device_type 'Enraf-Nonius CAD-4'
_diffrn_measurement_method \q/2\q
_diffrn_radiation_monochromator graphite
_diffrn_radiation_source 'long fine-focus sealed tube'
_diffrn_radiation_type CuK\a
_diffrn_radiation_wavelength 1.54178
_diffrn_reflns_av_R_equivalents 0.018
_diffrn_reflns_av_sigmaI/netI 0.035
_diffrn_reflns_limit_h_max 12
_diffrn_reflns_limit_h_min -17
_diffrn_reflns_limit_k_max 14
_diffrn_reflns_limit_k_min 0
_diffrn_reflns_limit_l_max 30
_diffrn_reflns_limit_l_min -30
_diffrn_reflns_number 11170
_diffrn_reflns_theta_full 71.93
_diffrn_reflns_theta_max 71.93
_diffrn_reflns_theta_min 3.41
_diffrn_standards_decay_% 5
_diffrn_standards_interval_count 200
_diffrn_standards_interval_time 60
_diffrn_standards_number 3
_exptl_absorpt_coefficient_mu 1.678
_exptl_absorpt_correction_T_max 0.811
_exptl_absorpt_correction_T_min 0.539
_exptl_absorpt_correction_type analytical
_exptl_absorpt_process_details '(de Meulenaer & Tompa, 1965)'
_exptl_crystal_colour colourless
_exptl_crystal_density_diffrn 1.272
_exptl_crystal_density_meas ?
_exptl_crystal_density_method 'not measured'
_exptl_crystal_description polyhedral
_exptl_crystal_F_000 1696
_exptl_crystal_size_max 0.42
_exptl_crystal_size_mid 0.17
_exptl_crystal_size_min 0.13
_refine_diff_density_max 0.21
_refine_diff_density_min -0.51
_refine_ls_extinction_method none
_refine_ls_goodness_of_fit_ref 1.039
_refine_ls_hydrogen_treatment constr
_refine_ls_matrix_type full
_refine_ls_number_parameters 487
_refine_ls_number_reflns 8166
_refine_ls_number_restraints 6
_refine_ls_restrained_S_all 1.039
_refine_ls_R_factor_all 0.079
_refine_ls_R_factor_gt 0.047
_refine_ls_shift/su_max 0.003
_refine_ls_shift/su_mean 0.000
_refine_ls_structure_factor_coef Fsqd
_refine_ls_weighting_details 'w = 1/[\s^2^(Fo^2^)+(0.0713P)^2^+0.7284P] where P=(Fo^2^+2Fc^2^)/3'
_refine_ls_weighting_scheme calc
_refine_ls_wR_factor_gt 0.120
_refine_ls_wR_factor_ref 0.136
_reflns_number_gt 5832
_reflns_number_total 8166
_reflns_threshold_expression I>2\s(I)
_cod_data_source_file gg1135.cif
_cod_data_source_block I
_cod_depositor_comments
;
The following automatic conversions were performed:

'_exptl_crystal_density_meas' value 'not measured' was changed to '?'
- the value is perceived as not measured.

Automatic conversion script
Id: cif_fix_values 3008 2015-01-20 13:52:24Z robertas 
;
_cod_original_sg_symbol_Hall -P2yn
_cod_original_sg_symbol_H-M 'P 21/n'
_cod_database_code 2012986
_cod_database_fobs_code 2012986

loop_
_symmetry_equiv_pos_as_xyz
'x, y, z'
'-x+1/2, y+1/2, -z+1/2'
'-x, -y, -z'
'x-1/2, -y-1/2, z-1/2'

loop_
_atom_site_aniso_label
_atom_site_aniso_U_11
_atom_site_aniso_U_22
_atom_site_aniso_U_33
_atom_site_aniso_U_12
_atom_site_aniso_U_13
_atom_site_aniso_U_23
S1A 0.0467(3) 0.0482(3) 0.0458(3) 0.0011(2) 0.0084(2) -0.0044(2)
O1A 0.0804(15) 0.0921(17) 0.200(3) -0.0382(13) 0.0326(17) -0.0196(17)
O2A 0.1056(19) 0.121(2) 0.143(2) -0.0440(16) 0.0029(17) -0.0544(18)
O3A 0.0632(10) 0.0701(11) 0.0471(8) 0.0009(8) 0.0087(7) -0.0146(7)
O4A 0.0674(10) 0.0473(9) 0.0636(10) -0.0001(7) 0.0149(8) 0.0063(7)
O5A 0.0483(8) 0.0460(9) 0.0863(11) -0.0029(7) -0.0090(8) -0.0100(8)
N1A 0.0611(11) 0.0564(12) 0.0546(11) -0.0079(9) 0.0210(9) -0.0119(9)
N2A 0.0525(13) 0.0707(16) 0.139(3) -0.0136(12) 0.0032(15) -0.0199(17)
N3A 0.0409(9) 0.0432(10) 0.0619(11) -0.0022(7) -0.0021(8) -0.0090(8)
N4A 0.0531(11) 0.0513(11) 0.0679(12) -0.0004(9) -0.0123(9) -0.0093(9)
C1A 0.0505(12) 0.0576(14) 0.0545(13) 0.0028(10) 0.0125(10) -0.0109(11)
C2A 0.0814(18) 0.0635(16) 0.0691(16) 0.0048(14) 0.0054(14) -0.0018(13)
C3A 0.119(3) 0.103(3) 0.0620(17) 0.002(2) -0.0099(17) -0.0037(17)
C4A 0.105(3) 0.105(3) 0.079(2) -0.008(2) -0.0091(18) -0.0308(19)
C5A 0.111(2) 0.0672(18) 0.086(2) 0.0013(17) 0.0128(18) -0.0300(16)
C6A 0.0841(18) 0.0545(15) 0.0676(16) 0.0077(13) 0.0121(13) -0.0101(12)
C7A 0.0420(11) 0.0495(12) 0.0527(12) 0.0048(9) 0.0078(9) -0.0028(10)
C8A 0.0529(13) 0.0748(17) 0.0664(15) -0.0051(12) 0.0199(11) -0.0066(13)
C9A 0.0473(13) 0.0736(17) 0.0896(19) -0.0091(12) 0.0155(12) 0.0030(15)
C10A 0.0417(11) 0.0539(14) 0.0883(18) -0.0046(10) 0.0007(11) -0.0052(13)
C11A 0.0443(11) 0.0532(13) 0.0640(14) 0.0039(10) -0.0013(10) -0.0056(11)
C12A 0.0399(10) 0.0464(12) 0.0498(11) 0.0029(9) 0.0039(8) -0.0002(9)
C13A 0.0412(10) 0.0485(12) 0.0546(12) 0.0023(9) 0.0030(9) -0.0118(10)
C14A 0.0592(14) 0.0597(15) 0.0631(14) 0.0066(11) -0.0056(11) 0.0037(12)
C15A 0.107(3) 0.112(3) 0.088(2) 0.012(2) 0.0298(19) 0.031(2)
C16A 0.0754(17) 0.0619(16) 0.0881(19) 0.0173(14) 0.0132(15) 0.0051(14)
C17A 0.114(3) 0.097(3) 0.136(3) 0.012(2) -0.074(2) 0.001(2)
S1B 0.0413(3) 0.0508(3) 0.0503(3) -0.0022(2) -0.0007(2) 0.0038(2)
O1B 0.1270(19) 0.1012(17) 0.0804(14) 0.0143(14) 0.0204(13) 0.0428(13)
O2B 0.1058(17) 0.1028(17) 0.0889(15) -0.0338(14) 0.0202(13) 0.0223(13)
O3B 0.0408(8) 0.0794(12) 0.0682(10) -0.0133(8) -0.0065(7) 0.0084(9)
O4B 0.0605(9) 0.0485(9) 0.0742(11) 0.0092(8) 0.0032(8) 0.0035(8)
O5B 0.0956(13) 0.0469(9) 0.0626(10) -0.0141(9) 0.0148(9) 0.0031(8)
N1B 0.0561(11) 0.0637(13) 0.0624(12) -0.0156(10) -0.0122(9) 0.0064(10)
N2B 0.0915(17) 0.0703(15) 0.0595(13) 0.0031(13) 0.0262(12) 0.0121(11)
N3B 0.0602(11) 0.0430(10) 0.0459(9) -0.0065(8) 0.0078(8) 0.0023(8)
N4B 0.0611(11) 0.0476(11) 0.0611(11) -0.0028(9) 0.0076(9) -0.0034(9)
C1B 0.0571(14) 0.0823(19) 0.0598(14) -0.0204(13) -0.0086(11) 0.0039(13)
C2B 0.0623(17) 0.0740(19) 0.121(3) 0.0021(15) -0.0035(16) 0.0076(18)
C3B 0.0594(19) 0.131(4) 0.179(4) 0.000(2) 0.003(2) 0.025(3)
C4B 0.066(2) 0.132(3) 0.137(3) -0.030(2) 0.014(2) 0.007(3)
C5B 0.098(3) 0.118(3) 0.140(3) -0.058(2) 0.016(2) -0.029(3)
C6B 0.0783(19) 0.075(2) 0.108(2) -0.0230(16) 0.0139(17) -0.0236(17)
C7B 0.0516(12) 0.0548(13) 0.0468(11) -0.0027(10) -0.0013(9) -0.0035(10)
C8B 0.0598(14) 0.0790(18) 0.0564(14) -0.0076(13) -0.0122(11) 0.0022(13)
C9B 0.0729(17) 0.0752(18) 0.0485(13) 0.0055(14) -0.0043(11) 0.0077(12)
C10B 0.0693(15) 0.0532(13) 0.0460(12) 0.0036(11) 0.0150(11) 0.0023(10)
C11B 0.0510(12) 0.0553(13) 0.0463(11) -0.0017(10) 0.0083(9) -0.0025(10)
C12B 0.0447(11) 0.0502(12) 0.0431(11) 0.0006(9) 0.0032(8) -0.0022(9)
C13B 0.0591(13) 0.0474(12) 0.0441(11) -0.0081(10) -0.0050(10) -0.0026(9)
C14B 0.0707(16) 0.0596(15) 0.0712(16) 0.0133(12) -0.0007(13) -0.0083(12)
C15B 0.117(3) 0.119(3) 0.103(3) 0.057(2) -0.025(2) 0.001(2)
C16B 0.103(2) 0.0560(16) 0.086(2) 0.0037(15) -0.0051(17) -0.0179(14)
C17B 0.092(2) 0.108(3) 0.137(3) -0.001(2) 0.044(2) -0.036(2)

loop_
_atom_site_label
_atom_site_fract_x
_atom_site_fract_y
_atom_site_fract_z
_atom_site_U_iso_or_equiv
_atom_site_thermal_displace_type
_atom_site_occupancy
_atom_site_type_symbol
S1A 0.46669(4) -0.02237(5) 0.24699(2) 0.0466(2) Uani 1.000 S
O1A 0.80450(16) 0.2815(2) 0.20364(13) 0.1230(13) Uani 1.000 O
O2A 0.74021(18) 0.2673(2) 0.27740(13) 0.1237(11) Uani 1.000 O
O3A 0.46468(11) 0.04913(14) 0.29378(6) 0.0599(6) Uani 1.000 O
O4A 0.46019(11) -0.14478(13) 0.25245(6) 0.0589(6) Uani 1.000 O
O5A 0.41749(10) 0.20065(13) 0.20135(7) 0.0611(5) Uani 1.000 O
N1A 0.53714(13) -0.13700(16) 0.14839(7) 0.0564(7) Uani 1.000 N
N2A 0.74950(16) 0.2366(2) 0.23159(14) 0.0877(12) Uani 1.000 N
N3A 0.37813(11) 0.01102(15) 0.20431(7) 0.0491(6) Uani 1.000 N
N4A 0.28812(13) 0.13824(16) 0.15100(8) 0.0585(7) Uani 1.000 N
C1A 0.53941(15) -0.1894(2) 0.09529(9) 0.0537(8) Uani 1.000 C
C2A 0.4778(2) -0.1241(2) 0.05376(11) 0.0714(10) Uani 1.000 C
C3A 0.4715(3) -0.1823(3) -0.00108(12) 0.0958(15) Uani 1.000 C
C4A 0.4403(3) -0.3062(3) 0.00271(13) 0.0974(16) Uani 1.000 C
C5A 0.5032(2) -0.3720(3) 0.04342(12) 0.0878(11) Uani 1.000 C
C6A 0.5098(2) -0.3147(2) 0.09853(10) 0.0684(9) Uani 1.000 C
C7A 0.58536(14) -0.04404(19) 0.16714(9) 0.0479(7) Uani 1.000 C
C8A 0.65903(16) 0.0024(2) 0.14019(10) 0.0638(9) Uani 1.000 C
C9A 0.71074(17) 0.0927(2) 0.16067(12) 0.0696(10) Uani 1.000 C
C10A 0.69264(16) 0.1424(2) 0.20900(11) 0.0616(8) Uani 1.000 C
C11A 0.61940(14) 0.1041(2) 0.23583(10) 0.0542(7) Uani 1.000 C
C12A 0.56534(14) 0.01352(18) 0.21489(8) 0.0454(6) Uani 1.000 C
C13A 0.36302(14) 0.12446(19) 0.18585(9) 0.0482(7) Uani 1.000 C
C14A 0.25455(13) 0.25131(19) 0.13039(8) 0.0613(8) Uani 1.000 C
C15A 0.3278(2) 0.3117(3) 0.10019(13) 0.1011(16) Uani 1.000 C
C16A 0.2279(2) 0.3258(2) 0.17688(10) 0.0748(10) Uani 1.000 C
C17A 0.1687(2) 0.2257(3) 0.09223(16) 0.1209(17) Uani 1.000 C
S1B 0.21534(3) -0.27040(5) 0.13474(2) 0.0478(2) Uani 1.000 S
O1B 0.15411(18) 0.0460(2) -0.06604(9) 0.1022(10) Uani 1.000 O
O2B 0.27329(18) 0.0384(2) -0.00824(9) 0.0985(9) Uani 1.000 O
O3B 0.29995(10) -0.20668(15) 0.14425(7) 0.0635(6) Uani 1.000 O
O4B 0.21782(11) -0.39360(13) 0.13476(7) 0.0612(6) Uani 1.000 O
O5B 0.15095(13) -0.04467(13) 0.16326(7) 0.0679(6) Uani 1.000 O
N1B 0.03366(13) -0.36284(18) 0.07664(8) 0.0618(7) Uani 1.000 N
N2B 0.19627(19) 0.0056(2) -0.02550(9) 0.0726(9) Uani 1.000 N
N3B 0.14646(12) -0.23777(15) 0.18043(7) 0.0495(6) Uani 1.000 N
N4B 0.05295(13) -0.11285(16) 0.22201(8) 0.0565(6) Uani 1.000 N
C1B -0.06215(17) -0.4043(2) 0.06522(10) 0.0672(9) Uani 1.000 C
C2B -0.12715(19) -0.3358(3) 0.09666(14) 0.0865(13) Uani 1.000 C
C3B -0.2267(2) -0.3803(4) 0.0865(2) 0.124(2) Uani 1.000 C
C4B -0.2325(2) -0.5068(4) 0.09838(17) 0.1114(16) Uani 1.000 C
C5B -0.1664(3) -0.5758(4) 0.06833(18) 0.1183(17) Uani 1.000 C
C6B -0.0669(2) -0.5317(3) 0.07904(14) 0.0868(11) Uani 1.000 C
C7B 0.07040(15) -0.2698(2) 0.05421(9) 0.0514(7) Uani 1.000 C
C8B 0.02456(18) -0.2138(2) 0.00885(10) 0.0661(9) Uani 1.000 C
C9B 0.06481(18) -0.1259(2) -0.01700(10) 0.0661(9) Uani 1.000 C
C10B 0.15207(17) -0.0867(2) 0.00223(9) 0.0556(8) Uani 1.000 C
C11B 0.19740(15) -0.13206(19) 0.04822(8) 0.0506(7) Uani 1.000 C
C12B 0.15755(14) -0.22224(19) 0.07399(8) 0.0460(7) Uani 1.000 C
C13B 0.11742(16) -0.12309(19) 0.18804(8) 0.0508(7) Uani 1.000 C
C14B 0.01291(19) -0.0021(2) 0.23828(11) 0.0676(9) Uani 1.000 C
C15B -0.0299(3) 0.0616(3) 0.18795(14) 0.1151(17) Uani 1.000 C
C16B 0.0878(2) 0.0705(2) 0.26841(12) 0.0825(11) Uani 1.000 C
C17B -0.0621(2) -0.0333(3) 0.27495(16) 0.1103(16) Uani 1.000 C
H1A 0.60340 -0.18690 0.08520 0.0640 Uiso 1.000 H
H2A 0.50200 -0.04650 0.05050 0.0860 Uiso 1.000 H
H3A 0.41600 -0.11790 0.06570 0.0860 Uiso 1.000 H
H4A 0.42780 -0.14050 -0.02570 0.1150 Uiso 1.000 H
H5A 0.53180 -0.17990 -0.01520 0.1150 Uiso 1.000 H
H6A 0.37720 -0.30830 0.01300 0.1170 Uiso 1.000 H
H7A 0.44070 -0.34280 -0.03220 0.1170 Uiso 1.000 H
H8A 0.47970 -0.45000 0.04640 0.1060 Uiso 1.000 H
H9A 0.56480 -0.37700 0.03110 0.1060 Uiso 1.000 H
H10A 0.44980 -0.31870 0.11300 0.0820 Uiso 1.000 H
H11A 0.55440 -0.35620 0.12280 0.0820 Uiso 1.000 H
H12A 0.50130 -0.16890 0.16980 0.0680 Uiso 1.000 H
H13A 0.67230 -0.02970 0.10760 0.0770 Uiso 1.000 H
H14A 0.75870 0.12140 0.14210 0.0840 Uiso 1.000 H
H15A 0.60640 0.13890 0.26790 0.0650 Uiso 1.000 H
H16A 0.33990 -0.04230 0.19290 0.0590 Uiso 1.000 H
H17A 0.25770 0.07760 0.14000 0.0700 Uiso 1.000 H
H18A 0.34260 0.26450 0.07060 0.1520 Uiso 1.000 H
H19A 0.38280 0.32400 0.12410 0.1520 Uiso 1.000 H
H20A 0.30410 0.38480 0.08690 0.1520 Uiso 1.000 H
H21A 0.28250 0.34270 0.20040 0.1120 Uiso 1.000 H
H22A 0.20060 0.39650 0.16310 0.1120 Uiso 1.000 H
H23A 0.18400 0.28490 0.19640 0.1120 Uiso 1.000 H
H24A 0.14380 0.29660 0.07710 0.1820 Uiso 1.000 H
H25A 0.12270 0.18820 0.11160 0.1820 Uiso 1.000 H
H26A 0.18540 0.17600 0.06390 0.1820 Uiso 1.000 H
H1B -0.08070 -0.39450 0.02680 0.0810 Uiso 1.000 H
H2B -0.12500 -0.25520 0.08640 0.1040 Uiso 1.000 H
H3B -0.10720 -0.34130 0.13470 0.1040 Uiso 1.000 H
H4B -0.26640 -0.33810 0.10900 0.1480 Uiso 1.000 H
H5B -0.24910 -0.36650 0.04930 0.1480 Uiso 1.000 H
H6B -0.21840 -0.51910 0.13670 0.1340 Uiso 1.000 H
H7B -0.29540 -0.53340 0.08860 0.1340 Uiso 1.000 H
H8B -0.16900 -0.65610 0.07910 0.1420 Uiso 1.000 H
H9B -0.18530 -0.57150 0.03010 0.1420 Uiso 1.000 H
H10B -0.04550 -0.54310 0.11660 0.1040 Uiso 1.000 H
H11B -0.02640 -0.57510 0.05750 0.1040 Uiso 1.000 H
H12B 0.06930 -0.40130 0.09960 0.0740 Uiso 1.000 H
H13B -0.03490 -0.23770 -0.00370 0.0790 Uiso 1.000 H
H14B 0.03380 -0.09250 -0.04740 0.0790 Uiso 1.000 H
H15B 0.25450 -0.10220 0.06190 0.0610 Uiso 1.000 H
H16B 0.12730 -0.29160 0.20040 0.0590 Uiso 1.000 H
H17B 0.03280 -0.17520 0.23570 0.0680 Uiso 1.000 H
H18B -0.07600 0.01340 0.16900 0.1720 Uiso 1.000 H
H19B 0.01790 0.07940 0.16500 0.1720 Uiso 1.000 H
H20B -0.05850 0.13190 0.19850 0.1720 Uiso 1.000 H
H21B 0.13680 0.08470 0.24570 0.1240 Uiso 1.000 H
H22B 0.06170 0.14270 0.27850 0.1240 Uiso 1.000 H
H23B 0.11240 0.03010 0.30010 0.1240 Uiso 1.000 H
H24B -0.09400 0.03550 0.28430 0.1660 Uiso 1.000 H
H25B -0.03390 -0.06920 0.30700 0.1660 Uiso 1.000 H
H26B -0.10560 -0.08580 0.25660 0.1660 Uiso 1.000 H

loop_
_atom_type_symbol
_atom_type_description
_atom_type_scat_dispersion_real
_atom_type_scat_dispersion_imag
_atom_type_scat_source
C C .0181 .0091 'International Tables Vol C Tables 4.2.6.8 and 6.1.1.4'
H H .0000 .0000 'International Tables Vol C Tables 4.2.6.8 and 6.1.1.4'
N N .0311 .0180 'International Tables Vol C Tables 4.2.6.8 and 6.1.1.4'
O O .0492 .0322 'International Tables Vol C Tables 4.2.6.8 and 6.1.1.4'
S S .3331 .5567 'International Tables Vol C Tables 4.2.6.8 and 6.1.1.4'

loop_
_geom_angle_atom_site_label_1
_geom_angle_atom_site_label_2
_geom_angle_atom_site_label_3
_geom_angle
_geom_angle_publ_flag
O3A S1A O4A 119.25(9) no
O3A S1A N3A 108.80(9) no
O3A S1A C12A 108.31(10) no
O4A S1A N3A 104.04(9) no
O4A S1A C12A 110.08(10) no
N3A S1A C12A 105.48(9) no
O3B S1B N3B 109.40(10) no
O3B S1B C12B 108.20(10) no
O4B S1B N3B 104.42(10) no
O4B S1B C12B 109.14(10) no
N3B S1B C12B 105.06(9) no
O3B S1B O4B 119.67(10) no
C1A N1A C7A 126.55(19) no
O1A N2A O2A 123.1(3) no
O2A N2A C10A 118.6(3) no
O1A N2A C10A 118.3(3) no
S1A N3A C13A 121.66(14) no
C13A N4A C14A 123.77(18) no
C1A N1A H12A 116.74 no
C7A N1A H12A 116.71 no
S1A N3A H16A 119.17 no
C13A N3A H16A 119.17 no
C14A N4A H17A 118.13 no
C13A N4A H17A 118.11 no
C1B N1B C7B 125.5(2) no
O1B N2B C10B 117.9(2) no
O2B N2B C10B 119.2(2) no
O1B N2B O2B 122.9(3) no
S1B N3B C13B 121.46(15) no
C13B N4B C14B 124.8(2) no
C1B N1B H12B 117.22 no
C7B N1B H12B 117.24 no
C13B N3B H16B 119.27 no
S1B N3B H16B 119.26 no
C14B N4B H17B 117.60 no
C13B N4B H17B 117.61 no
N1A C1A C2A 110.85(19) no
C2A C1A C6A 111.4(2) no
N1A C1A C6A 108.60(18) no
C1A C2A C3A 112.4(2) no
C2A C3A C4A 111.0(3) no
C3A C4A C5A 110.9(3) no
C4A C5A C6A 112.0(3) no
C1A C6A C5A 111.3(2) no
C8A C7A C12A 116.1(2) no
N1A C7A C8A 121.8(2) no
N1A C7A C12A 122.06(19) no
C7A C8A C9A 121.7(2) no
C8A C9A C10A 120.5(2) no
N2A C10A C9A 120.5(2) no
C9A C10A C11A 120.4(2) no
N2A C10A C11A 119.1(2) no
C10A C11A C12A 119.6(2) no
S1A C12A C11A 117.60(16) no
C7A C12A C11A 121.57(19) no
S1A C12A C7A 120.72(16) no
N3A C13A N4A 114.77(18) no
O5A C13A N4A 125.5(2) no
O5A C13A N3A 119.70(19) no
C15A C14A C16A 110.6(2) no
N4A C14A C16A 109.55(17) no
N4A C14A C17A 105.6(2) no
C16A C14A C17A 109.8(2) no
C15A C14A C17A 110.0(2) no
N4A C14A C15A 111.07(19) no
N1A C1A H1A 108.68 no
C2A C1A H1A 108.66 no
C6A C1A H1A 108.60 no
C1A C2A H3A 109.16 no
C3A C2A H2A 109.09 no
C1A C2A H2A 109.11 no
C3A C2A H3A 109.15 no
H2A C2A H3A 107.83 no
C2A C3A H4A 109.40 no
H4A C3A H5A 108.04 no
C2A C3A H5A 109.41 no
C4A C3A H4A 109.46 no
C4A C3A H5A 109.47 no
C3A C4A H6A 109.50 no
C3A C4A H7A 109.43 no
C5A C4A H6A 109.40 no
H6A C4A H7A 108.04 no
C5A C4A H7A 109.47 no
C6A C5A H8A 109.26 no
C4A C5A H9A 109.31 no
H8A C5A H9A 107.85 no
C6A C5A H9A 109.20 no
C4A C5A H8A 109.18 no
H10A C6A H11A 107.97 no
C5A C6A H11A 109.42 no
C1A C6A H10A 109.35 no
C1A C6A H11A 109.41 no
C5A C6A H10A 109.33 no
C7A C8A H13A 119.18 no
C9A C8A H13A 119.16 no
C10A C9A H14A 119.68 no
C8A C9A H14A 119.79 no
C12A C11A H15A 120.21 no
C10A C11A H15A 120.23 no
C14A C15A H18A 109.48 no
H18A C15A H19A 109.53 no
H19A C15A H20A 109.46 no
H18A C15A H20A 109.46 no
C14A C15A H20A 109.48 no
C14A C15A H19A 109.43 no
C14A C16A H21A 109.36 no
H21A C16A H22A 109.52 no
H21A C16A H23A 109.51 no
C14A C16A H23A 109.41 no
C14A C16A H22A 109.49 no
H22A C16A H23A 109.54 no
C14A C17A H25A 109.51 no
H24A C17A H26A 109.43 no
H25A C17A H26A 109.39 no
C14A C17A H24A 109.56 no
C14A C17A H26A 109.47 no
H24A C17A H25A 109.47 no
N1B C1B C2B 110.4(2) no
C2B C1B C6B 110.5(2) no
N1B C1B C6B 109.6(2) no
C1B C2B C3B 111.0(3) no
C2B C3B C4B 111.4(3) no
C3B C4B C5B 111.9(3) no
C4B C5B C6B 111.5(3) no
C1B C6B C5B 110.3(3) no
N1B C7B C12B 122.4(2) no
N1B C7B C8B 121.7(2) no
C8B C7B C12B 115.8(2) no
C7B C8B C9B 122.1(2) no
C8B C9B C10B 119.6(2) no
N2B C10B C9B 120.1(2) no
C9B C10B C11B 121.0(2) no
N2B C10B C11B 118.9(2) no
C10B C11B C12B 119.5(2) no
C7B C12B C11B 121.67(19) no
S1B C12B C7B 120.96(16) no
S1B C12B C11B 117.25(16) no
O5B C13B N4B 126.4(2) no
O5B C13B N3B 119.6(2) no
N3B C13B N4B 114.00(19) no
C16B C14B C17B 110.3(2) no
N4B C14B C15B 109.2(2) no
N4B C14B C16B 109.8(2) no
N4B C14B C17B 106.1(2) no
C15B C14B C16B 110.9(2) no
C15B C14B C17B 110.5(3) no
N1B C1B H1B 108.78 no
C2B C1B H1B 108.80 no
C6B C1B H1B 108.75 no
C1B C2B H2B 109.47 no
C1B C2B H3B 109.44 no
C3B C2B H2B 109.47 no
C3B C2B H3B 109.42 no
H2B C2B H3B 107.97 no
C2B C3B H4B 109.32 no
C2B C3B H5B 109.35 no
C4B C3B H4B 109.32 no
C4B C3B H5B 109.35 no
H4B C3B H5B 107.98 no
C3B C4B H6B 109.16 no
C3B C4B H7B 109.18 no
C5B C4B H6B 109.24 no
C5B C4B H7B 109.26 no
H6B C4B H7B 108.06 no
C4B C5B H8B 109.27 no
C4B C5B H9B 109.30 no
C6B C5B H8B 109.38 no
C6B C5B H9B 109.39 no
H8B C5B H9B 107.92 no
C1B C6B H10B 109.59 no
C1B C6B H11B 109.59 no
C5B C6B H10B 109.68 no
C5B C6B H11B 109.59 no
H10B C6B H11B 108.09 no
C7B C8B H13B 118.97 no
C9B C8B H13B 118.90 no
C8B C9B H14B 120.16 no
C10B C9B H14B 120.20 no
C10B C11B H15B 120.30 no
C12B C11B H15B 120.23 no
C14B C15B H18B 109.50 no
C14B C15B H19B 109.49 no
C14B C15B H20B 109.46 no
H18B C15B H19B 109.57 no
H18B C15B H20B 109.36 no
H19B C15B H20B 109.44 no
C14B C16B H21B 109.44 no
C14B C16B H22B 109.49 no
C14B C16B H23B 109.50 no
H21B C16B H22B 109.51 no
H21B C16B H23B 109.45 no
H22B C16B H23B 109.44 no
C14B C17B H24B 109.43 no
C14B C17B H25B 109.44 no
C14B C17B H26B 109.46 no
H24B C17B H25B 109.48 no
H24B C17B H26B 109.49 no
H25B C17B H26B 109.52 no

loop_
_geom_bond_atom_site_label_1
_geom_bond_atom_site_label_2
_geom_bond_site_symmetry_1
_geom_bond_site_symmetry_2
_geom_bond_distance
_geom_bond_publ_flag
S1A O3A . . 1.4348(17) no
S1A O4A . . 1.4278(17) no
S1A N3A . . 1.6359(19) no
S1A C12A . . 1.748(2) no
S1B C12B . . 1.755(2) no
S1B O3B . . 1.4291(17) no
S1B O4B . . 1.4270(17) no
S1B N3B . . 1.6252(19) no
O1A N2A . . 1.221(4) no
O2A N2A . . 1.217(5) no
O5A C13A . . 1.222(3) no
O1B N2B . . 1.226(3) no
O2B N2B . . 1.217(4) no
O5B C13B . . 1.223(3) no
N1A C1A . . 1.462(3) no
N1A C7A . . 1.343(3) no
N2A C10A . . 1.449(4) no
N3A C13A . . 1.403(3) no
N4A C13A . . 1.336(3) no
N4A C14A . . 1.473(3) no
N1A H12A . . 0.8607 no
N3A H16A . . 0.8596 no
N4A H17A . . 0.8601 no
N1B C1B . . 1.468(3) no
N1B C7B . . 1.345(3) no
N2B C10B . . 1.453(3) no
N3B C13B . . 1.411(3) no
N4B C13B . . 1.321(3) no
N4B C14B . . 1.479(3) no
N1B H12B . . 0.8596 no
N3B H16B . . 0.8597 no
N4B H17B . . 0.8608 no
C1A C2A . . 1.508(4) no
C1A C6A . . 1.517(3) no
C2A C3A . . 1.522(4) no
C3A C4A . . 1.509(5) no
C4A C5A . . 1.508(5) no
C5A C6A . . 1.523(4) no
C7A C12A . . 1.419(3) no
C7A C8A . . 1.416(3) no
C8A C9A . . 1.358(3) no
C9A C10A . . 1.384(4) no
C10A C11A . . 1.376(3) no
C11A C12A . . 1.382(3) no
C14A C15A . . 1.524(4) no
C14A C16A . . 1.524(3) no
C14A C17A . . 1.523(4) no
C1A H1A . . 0.9804 no
C2A H2A . . 0.9702 no
C2A H3A . . 0.9693 no
C3A H4A . . 0.9699 no
C3A H5A . . 0.9694 no
C4A H7A . . 0.9701 no
C4A H6A . . 0.9696 no
C5A H9A . . 0.9694 no
C5A H8A . . 0.9701 no
C6A H10A . . 0.9700 no
C6A H11A . . 0.9710 no
C8A H13A . . 0.9306 no
C9A H14A . . 0.9295 no
C11A H15A . . 0.9310 no
C15A H19A . . 0.9605 no
C15A H20A . . 0.9609 no
C15A H18A . . 0.9589 no
C16A H22A . . 0.9590 no
C16A H23A . . 0.9593 no
C16A H21A . . 0.9601 no
C17A H24A . . 0.9600 no
C17A H25A . . 0.9605 no
C17A H26A . . 0.9598 no
C1B C6B . . 1.518(4) no
C1B C2B . . 1.504(4) no
C2B C3B . . 1.527(4) no
C3B C4B . . 1.498(7) no
C4B C5B . . 1.498(6) no
C5B C6B . . 1.526(5) no
C7B C8B . . 1.417(3) no
C7B C12B . . 1.421(3) no
C8B C9B . . 1.363(3) no
C9B C10B . . 1.384(4) no
C10B C11B . . 1.374(3) no
C11B C12B . . 1.380(3) no
C14B C15B . . 1.538(5) no
C14B C16B . . 1.515(4) no
C14B C17B . . 1.524(4) no
C1B H1B . . 0.9794 no
C2B H2B . . 0.9691 no
C2B H3B . . 0.9698 no
C3B H4B . . 0.9706 no
C3B H5B . . 0.9692 no
C4B H6B . . 0.9710 no
C4B H7B . . 0.9696 no
C5B H8B . . 0.9696 no
C5B H9B . . 0.9705 no
C6B H10B . . 0.9700 no
C6B H11B . . 0.9703 no
C8B H13B . . 0.9295 no
C9B H14B . . 0.9303 no
C11B H15B . . 0.9305 no
C15B H18B . . 0.9602 no
C15B H19B . . 0.9590 no
C15B H20B . . 0.9605 no
C16B H21B . . 0.9606 no
C16B H22B . . 0.9601 no
C16B H23B . . 0.9596 no
C17B H24B . . 0.9597 no
C17B H25B . . 0.9595 no
C17B H26B . . 0.9604 no

loop_
_geom_hbond_atom_site_label_D
_geom_hbond_atom_site_label_H
_geom_hbond_atom_site_label_A
_geom_hbond_site_symmetry_A
_geom_hbond_distance_DH
_geom_hbond_distance_HA
_geom_hbond_distance_DA
_geom_hbond_angle_DHA
_geom_hbond_publ_flag
N1A H12A O4A . 0.86 2.22 2.919(3) 139 yes
N1B H12B O4B . 0.86 2.25 2.935(3) 137 yes
N3A H16A O3B . 0.86 2.31 3.094(3) 153 yes
N3B H16B O3A 2_545 0.86 2.29 3.045(3) 147 yes
N3B H16B O5A 2_545 0.86 2.60 3.252(3) 134 yes
N4A H17A O5B . 0.86 2.21 2.936(3) 142 yes
N4B H17B O5A 2_545 0.86 2.20 2.893(3) 137 yes
C2B H2B O1B 3_555 0.97 2.50 3.457(4) 168 yes
C11A H15A O3A . 0.93 2.44 2.843(3) 107 no
C11B H15B O3B . 0.93 2.43 2.837(3) 107 no
C15A H19A O5A . 0.96 2.42 3.022(4) 121 yes
C15B H19B O5B . 0.96 2.40 3.002(5) 120 yes
C16A H21A O5A . 0.96 2.55 3.109(3) 117 yes
C16B H21B O5B . 0.96 2.57 3.154(4) 119 yes
C16A H22A O4B 1_565 0.96 2.55 3.414(3) 150 yes
C16B H22B O4A 2_555 0.96 2.59 3.399(3) 142 yes

loop_
_geom_torsion_atom_site_label_1
_geom_torsion_atom_site_label_2
_geom_torsion_atom_site_label_3
_geom_torsion_atom_site_label_4
_geom_torsion
_geom_torsion_publ_flag
O3A S1A N3A C13A 55.56(18) no
O4A S1A N3A C13A -176.33(16) no
C12A S1A N3A C13A -60.45(18) no
N3A S1A C12A C7A -63.76(19) no
O3A S1A C12A C11A -3.9(2) no
O4A S1A C12A C11A -135.93(17) no
N3A S1A C12A C11A 112.41(18) no
O3A S1A C12A C7A 179.9(2) no
O4A S1A C12A C7A 47.9(2) no
O4B S1B N3B C13B -172.36(16) no
C12B S1B N3B C13B -57.54(18) no
O3B S1B C12B C11B -3.4(2) no
O4B S1B C12B C11B -135.12(17) no
N3B S1B C12B C11B 113.38(17) no
N3B S1B C12B C7B -62.8(2) no
O3B S1B N3B C13B 58.42(19) no
O4B S1B C12B C7B 48.7(2) no
O3B S1B C12B C7B -179.55(17) no
C1A N1A C7A C12A 167.5(2) no
C7A N1A C1A C2A -80.9(3) no
C7A N1A C1A C6A 156.4(2) no
C1A N1A C7A C8A -12.2(3) no
O1A N2A C10A C11A -168.7(2) yes
O2A N2A C10A C9A -169.8(3) yes
O1A N2A C10A C9A 10.3(4) yes
O2A N2A C10A C11A 11.2(4) yes
S1A N3A C13A O5A 0.8(3) no
S1A N3A C13A N4A 179.76(14) yes
C14A N4A C13A O5A -6.8(4) no
C13A N4A C14A C16A -61.9(3) no
C13A N4A C14A C15A 60.7(3) no
C14A N4A C13A N3A 174.25(18) no
C13A N4A C14A C17A 179.9(3) no
C7B N1B C1B C6B 157.0(2) no
C7B N1B C1B C2B -81.0(3) no
C1B N1B C7B C12B 168.2(2) no
C1B N1B C7B C8B -12.4(4) no
O1B N2B C10B C11B -179.0(2) yes
O2B N2B C10B C9B -179.5(2) yes
O1B N2B C10B C9B -0.4(4) yes
O2B N2B C10B C11B 2.0(4) yes
S1B N3B C13B O5B -6.7(3) no
S1B N3B C13B N4B 172.15(15) yes
C13B N4B C14B C17B 176.7(2) no
C14B N4B C13B O5B -3.3(4) no
C13B N4B C14B C15B 57.6(3) no
C13B N4B C14B C16B -64.1(3) no
C14B N4B C13B N3B 178.0(2) no
N1A C1A C2A C3A -174.8(2) no
C2A C1A C6A C5A 53.1(3) no
N1A C1A C6A C5A 175.5(2) no
C6A C1A C2A C3A -53.8(3) no
C1A C2A C3A C4A 55.0(4) no
C2A C3A C4A C5A -55.4(4) no
C3A C4A C5A C6A 55.9(4) no
C4A C5A C6A C1A -54.7(3) no
C12A C7A C8A C9A 3.6(3) no
C8A C7A C12A S1A 171.26(16) no
N1A C7A C12A S1A -8.5(3) no
C8A C7A C12A C11A -4.7(3) no
N1A C7A C12A C11A 175.5(2) no
N1A C7A C8A C9A -176.6(2) no
C7A C8A C9A C10A 0.0(4) no
C8A C9A C10A N2A 178.2(2) no
C8A C9A C10A C11A -2.8(4) no
C9A C10A C11A C12A 1.7(4) no
N2A C10A C11A C12A -179.3(2) no
C10A C11A C12A S1A -173.91(18) no
C10A C11A C12A C7A 2.2(3) no
C2B C1B C6B C5B 57.2(3) no
N1B C1B C6B C5B 179.0(3) no
C6B C1B C2B C3B -56.9(4) no
N1B C1B C2B C3B -178.3(3) no
C1B C2B C3B C4B 55.3(4) no
C2B C3B C4B C5B -54.1(5) no
C3B C4B C5B C6B 54.8(5) no
C4B C5B C6B C1B -56.0(4) no
N1B C7B C8B C9B -174.1(2) no
N1B C7B C12B S1B -8.8(3) no
C12B C7B C8B C9B 5.3(3) no
N1B C7B C12B C11B 175.2(2) no
C8B C7B C12B S1B 171.80(17) no
C8B C7B C12B C11B -4.2(3) no
C7B C8B C9B C10B -2.1(4) no
C8B C9B C10B C11B -2.5(4) no
C8B C9B C10B N2B 179.0(2) no
N2B C10B C11B C12B -177.9(2) no
C9B C10B C11B C12B 3.5(3) no
C10B C11B C12B C7B 0.0(3) no
C10B C11B C12B S1B -176.16(17) no

loop_
_cod_related_entry_id
_cod_related_entry_database
_cod_related_entry_code
1 ChemSpider 2498160
